data_7059556
loop_
_publ_author_name
'Sekoto, Pamela N.'
'Magengenene, Tseliso M.'
'Matsinha, Leah C.'
'Tia, Richard'
'Darkwa, James'
'Makhubela, Banothile C. E.'

_publ_section_title
;
 Catalytic isomerization--hydroformylation of olefins by rhodium
 salicylaldimine pre-catalysts
;
_journal_issue 21
_journal_name_full 'New Journal of Chemistry'
_journal_page_first 8751
_journal_page_last 8762
_journal_paper_doi 10.1039/D0NJ01970D
_journal_volume 44
_journal_year 2020
_chemical_formula_moiety 'C22 N O3 Rh, C1.5 O'
_chemical_formula_sum 'C20 H0 N O3 Rh'
_chemical_formula_weight 405.12
_space_group_crystal_system monoclinic
_space_group_IT_number 15
_space_group_name_Hall '-C 2yc'
_space_group_name_H-M_alt 'C 1 2/c 1'
_audit_creation_date 2019-02-07
_audit_creation_method
;
Olex2 1.2
(compiled 2018.05.29 svn.r3508 for OlexSys, GUI svn.r5506)
;
_audit_update_record
;
2019-02-08 deposited with the CCDC.	2020-04-30 downloaded from the CCDC.
;
_cell_angle_alpha 90
_cell_angle_beta 102.150(5)
_cell_angle_gamma 90
_cell_formula_units_Z 8
_cell_length_a 37.913(5)
_cell_length_b 6.9331(9)
_cell_length_c 16.006(2)
_cell_measurement_reflns_used 9955
_cell_measurement_temperature 100(2)
_cell_measurement_theta_max 28.14
_cell_measurement_theta_min 2.99
_cell_volume 4113.0(9)
_computing_cell_refinement 'SAINT V8.38A (?, 2016)'
_computing_data_reduction 'SAINT V8.38A (?, 2016)'
_computing_molecular_graphics 'Olex2 (Dolomanov et al., 2009)'
_computing_publication_material 'Olex2 (Dolomanov et al., 2009)'
_computing_structure_refinement 'ShelXL (Sheldrick, 2015)'
_diffrn_ambient_temperature 100.01
_diffrn_measured_fraction_theta_full 0.999
_diffrn_measured_fraction_theta_max 0.998
_diffrn_measurement_device_type 'Bruker APEX-II CCD'
_diffrn_measurement_method '\f and \w scans'
_diffrn_radiation_type MoK\a
_diffrn_radiation_wavelength 0.71073
_diffrn_reflns_av_R_equivalents 0.0466
_diffrn_reflns_av_unetI/netI 0.0290
_diffrn_reflns_Laue_measured_fraction_full 0.999
_diffrn_reflns_Laue_measured_fraction_max 0.998
_diffrn_reflns_limit_h_max 50
_diffrn_reflns_limit_h_min -49
_diffrn_reflns_limit_k_max 8
_diffrn_reflns_limit_k_min -9
_diffrn_reflns_limit_l_max 21
_diffrn_reflns_limit_l_min -21
_diffrn_reflns_number 36918
_diffrn_reflns_point_group_measured_fraction_full 0.999
_diffrn_reflns_point_group_measured_fraction_max 0.998
_diffrn_reflns_theta_full 26.000
_diffrn_reflns_theta_max 28.369
_diffrn_reflns_theta_min 2.604
_diffrn_standards_number 0
_exptl_absorpt_coefficient_mu 0.844
_exptl_absorpt_correction_T_max 0.0656
_exptl_absorpt_correction_T_min 0.0402
_exptl_absorpt_correction_type none
_exptl_absorpt_process_details
;
SADABS-2016/2 (Bruker,2016/2) was used for absorption correction.
wR2(int) was 0.0567 before and 0.0500 after correction.
The Ratio of minimum to maximum transmission is 0.6128.
The \l/2 correction factor is 0.00150.
;
_exptl_crystal_colour yellow
_exptl_crystal_colour_primary yellow
_exptl_crystal_density_diffrn 1.309
_exptl_crystal_description plate
_exptl_crystal_F_000 1568
_exptl_crystal_size_max 0.321
_exptl_crystal_size_mid 0.291
_exptl_crystal_size_min 0.111
_refine_diff_density_max 3.506
_refine_diff_density_min -1.363
_refine_diff_density_rms 0.170
_refine_ls_extinction_method none
_refine_ls_goodness_of_fit_ref 1.052
_refine_ls_hydrogen_treatment undef
_refine_ls_matrix_type full
_refine_ls_number_parameters 267
_refine_ls_number_reflns 5139
_refine_ls_number_restraints 0
_refine_ls_restrained_S_all 1.052
_refine_ls_R_factor_all 0.0647
_refine_ls_R_factor_gt 0.0559
_refine_ls_shift/su_max 1.485
_refine_ls_shift/su_mean 0.043
_refine_ls_structure_factor_coef Fsqd
_refine_ls_weighting_details 'w=1/[\s^2^(Fo^2^)+(0.1116P)^2^+21.4520P] where P=(Fo^2^+2Fc^2^)/3'
_refine_ls_weighting_scheme calc
_refine_ls_wR_factor_gt 0.1657
_refine_ls_wR_factor_ref 0.1743
_reflns_Friedel_coverage 0.000
_reflns_number_gt 4285
_reflns_number_total 5139
_reflns_threshold_expression 'I > 2\s(I)'
_cod_data_source_file d0nj01970d1.cif
_cod_data_source_block mo_17ca_bm_tse_c3_0ma
_cod_depositor_comments
;Adding full bibliography for 7059556.cif.

 Adding full bibliography for 7059556.cif.
;
_cod_original_cell_volume 4112.9(9)
_cod_database_code 7059556
_shelx_shelxl_version_number 2014/7
_shelx_space_group_comment
;
The symmetry employed for this shelxl refinement is uniquely defined
by the following loop, which should always be used as a source of
symmetry information in preference to the above space-group names.
They are only intended as comments.
;
_shelx_estimated_absorpt_t_max 0.912
_shelx_estimated_absorpt_t_min 0.773
_olex2_refinement_description
;
;
_olex2_submission_special_instructions 'No special instructions were received'

loop_
_space_group_symop_operation_xyz
'x, y, z'
'-x, y, -z+1/2'
'x+1/2, y+1/2, z'
'-x+1/2, y+1/2, -z+1/2'
'-x, -y, -z'
'x, -y, z-1/2'
'-x+1/2, -y+1/2, -z'
'x+1/2, -y+1/2, z-1/2'

loop_
_atom_site_label
_atom_site_type_symbol
_atom_site_fract_x
_atom_site_fract_y
_atom_site_fract_z
_atom_site_U_iso_or_equiv
_atom_site_adp_type
_atom_site_occupancy
_atom_site_site_symmetry_order
_atom_site_calc_flag
_atom_site_refinement_flags_posn
_atom_site_refinement_flags_adp
_atom_site_refinement_flags_occupancy
_atom_site_disorder_assembly
_atom_site_disorder_group
Rh1 Rh 0.64780(2) 0.87714(5) 0.78405(2) 0.02367(14) Uani 1 1 d . . . . .
O3 O 0.68550(8) 1.0555(5) 0.75584(19) 0.0276(6) Uani 1 1 d . . . . .
O1 O 0.53904(9) 0.0084(5) 0.5766(2) 0.0385(8) Uani 1 1 d . . . . .
O2 O 0.51274(9) 0.2342(5) 0.4842(3) 0.0423(9) Uani 1 1 d . . . . .
N1 N 0.64887(9) 0.7181(5) 0.6747(2) 0.0222(7) Uani 1 1 d . . . . .
O4 O 0.4885(3) 0.3070(16) 0.6698(7) 0.149(4) Uani 1 1 d . . . . .
C17 C 0.62675(11) 0.3826(6) 0.6646(3) 0.0252(8) Uani 1 1 d . . . . .
C21 C 0.58982(12) 0.6413(6) 0.5893(3) 0.0287(9) Uani 1 1 d . . . . .
C9 C 0.70563(11) 1.0327(7) 0.7005(3) 0.0282(9) Uani 1 1 d . . . . .
C16 C 0.62174(11) 0.5772(6) 0.6423(2) 0.0234(8) Uani 1 1 d . . . . .
C23 C 0.5000 0.5920(18) 0.7500 0.087(4) Uani 1 2 d S T P . .
C5 C 0.59667(15) 0.7836(8) 0.8015(4) 0.0405(11) Uani 1 1 d . . . . .
C11 C 0.75521(17) 1.1578(11) 0.6420(4) 0.0568(17) Uani 1 1 d . . . . .
C7 C 0.6001(2) 1.1091(13) 0.8757(7) 0.087(3) Uani 1 1 d . . . . .
C10 C 0.73184(14) 1.1777(8) 0.6964(3) 0.0393(11) Uani 1 1 d . . . . .
C1 C 0.66517(14) 0.9657(8) 0.9141(3) 0.0365(10) Uani 1 1 d . . . . .
C12 C 0.75326(19) 1.0014(13) 0.5867(5) 0.072(2) Uani 1 1 d . . . . .
C3 C 0.6394(3) 0.6397(8) 0.9364(4) 0.060(2) Uani 1 1 d . . . . .
C8 C 0.63941(16) 1.0989(9) 0.8711(4) 0.0454(13) Uani 1 1 d . . . . .
C4 C 0.62345(15) 0.6527(7) 0.8407(3) 0.0345(10) Uani 1 1 d . . . . .
C2 C 0.6575(2) 0.8183(12) 0.9765(4) 0.068(2) Uani 1 1 d . . . . .
C6 C 0.5799(2) 0.9298(10) 0.8543(6) 0.073(2) Uani 1 1 d . . . . .
C13 C 0.72701(18) 0.8618(10) 0.5862(4) 0.0585(19) Uani 1 1 d . . . . .
C19 C 0.56727(11) 0.3147(6) 0.5804(3) 0.0276(8) Uani 1 1 d . . . . .
C24 C 0.4738(4) 0.4549(17) 0.6957(7) 0.113(4) Uani 1 1 d . . . . .
C14 C 0.70233(12) 0.8747(7) 0.6423(3) 0.0307(9) Uani 1 1 d . . . . .
C22 C 0.53797(11) 0.1752(7) 0.5462(3) 0.0303(9) Uani 1 1 d . . . . .
C15 C 0.67450(12) 0.7338(7) 0.6313(3) 0.0290(9) Uani 1 1 d . . . . .
C20 C 0.56272(12) 0.5091(7) 0.5571(3) 0.0318(9) Uani 1 1 d . . . . .
C18 C 0.59917(11) 0.2529(6) 0.6341(3) 0.0270(8) Uani 1 1 d . . . . .

loop_
_atom_site_aniso_label
_atom_site_aniso_U_11
_atom_site_aniso_U_22
_atom_site_aniso_U_33
_atom_site_aniso_U_23
_atom_site_aniso_U_13
_atom_site_aniso_U_12
Rh1 0.0299(2) 0.0202(2) 0.0211(2) 0.00012(11) 0.00583(13) 0.00238(12)
O3 0.0292(15) 0.0231(15) 0.0292(14) -0.0016(12) 0.0033(11) -0.0010(12)
O1 0.0286(16) 0.0228(16) 0.060(2) -0.0025(15) 0.0002(15) -0.0039(13)
O2 0.0284(16) 0.0281(18) 0.064(2) -0.0060(16) -0.0057(15) -0.0013(14)
N1 0.0220(15) 0.0192(17) 0.0253(15) 0.0003(13) 0.0047(12) -0.0008(12)
O4 0.134(8) 0.149(8) 0.174(9) -0.053(7) 0.055(7) -0.044(7)
C17 0.0242(19) 0.024(2) 0.0273(19) -0.0033(15) 0.0047(15) -0.0020(15)
C21 0.0233(19) 0.025(2) 0.036(2) -0.0016(17) 0.0024(17) -0.0001(16)
C9 0.0229(19) 0.030(2) 0.0285(19) 0.0019(17) -0.0023(15) -0.0033(17)
C16 0.0252(19) 0.024(2) 0.0210(17) -0.0039(15) 0.0050(14) -0.0020(15)
C23 0.112(11) 0.068(7) 0.063(7) 0.000 -0.020(7) 0.000
C5 0.047(3) 0.031(3) 0.053(3) 0.004(2) 0.031(2) 0.000(2)
C11 0.046(3) 0.068(4) 0.058(4) -0.010(3) 0.015(3) -0.033(3)
C7 0.048(4) 0.101(7) 0.115(7) -0.076(6) 0.020(4) 0.006(4)
C10 0.031(2) 0.041(3) 0.043(3) 0.001(2) 0.0002(19) -0.012(2)
C1 0.048(3) 0.040(3) 0.0210(19) -0.0022(18) 0.0079(18) 0.000(2)
C12 0.053(4) 0.103(6) 0.071(4) -0.035(4) 0.036(3) -0.042(4)
C3 0.123(6) 0.032(3) 0.027(2) -0.001(2) 0.019(3) -0.006(3)
C8 0.048(3) 0.048(3) 0.038(3) -0.022(2) 0.006(2) 0.011(2)
C4 0.053(3) 0.025(2) 0.030(2) 0.0012(17) 0.018(2) -0.002(2)
C2 0.082(5) 0.084(5) 0.034(3) 0.016(3) 0.001(3) -0.033(4)
C6 0.074(5) 0.039(3) 0.129(7) -0.003(4) 0.072(5) 0.005(3)
C13 0.048(3) 0.081(5) 0.056(3) -0.033(3) 0.032(3) -0.032(3)
C19 0.0244(19) 0.021(2) 0.037(2) -0.0049(17) 0.0052(16) -0.0011(16)
C24 0.166(11) 0.085(7) 0.092(7) -0.052(6) 0.039(7) -0.031(7)
C14 0.026(2) 0.039(3) 0.027(2) -0.0038(17) 0.0069(16) -0.0069(18)
C22 0.0218(19) 0.024(2) 0.043(2) -0.0043(18) 0.0023(17) 0.0011(16)
C15 0.030(2) 0.031(2) 0.0257(19) -0.0082(17) 0.0054(16) -0.0031(17)
C20 0.0245(19) 0.024(2) 0.044(2) -0.0015(18) 0.0020(17) 0.0000(16)
C18 0.0262(19) 0.024(2) 0.032(2) -0.0033(16) 0.0078(16) 0.0000(16)

loop_
_atom_type_symbol
_atom_type_description
_atom_type_scat_dispersion_real
_atom_type_scat_dispersion_imag
_atom_type_scat_source
C C 0.0033 0.0016 'International Tables Vol C Tables 4.2.6.8 and 6.1.1.4'
H H 0.0000 0.0000 'International Tables Vol C Tables 4.2.6.8 and 6.1.1.4'
N N 0.0061 0.0033 'International Tables Vol C Tables 4.2.6.8 and 6.1.1.4'
O O 0.0106 0.0060 'International Tables Vol C Tables 4.2.6.8 and 6.1.1.4'
Rh Rh -1.1178 0.9187 'International Tables Vol C Tables 4.2.6.8 and 6.1.1.4'

loop_
_geom_angle_atom_site_label_1
_geom_angle_atom_site_label_2
_geom_angle_atom_site_label_3
_geom_angle
_geom_angle_site_symmetry_1
_geom_angle_site_symmetry_3
_geom_angle_publ_flag
O3 Rh1 N1 89.79(13) . . ?
O3 Rh1 C5 158.61(17) . . ?
O3 Rh1 C1 87.38(17) . . ?
O3 Rh1 C8 85.1(2) . . ?
O3 Rh1 C4 161.07(18) . . ?
N1 Rh1 C5 97.44(18) . . ?
N1 Rh1 C1 156.50(17) . . ?
N1 Rh1 C8 163.93(19) . . ?
N1 Rh1 C4 93.37(16) . . ?
C5 Rh1 C1 93.6(2) . . ?
C5 Rh1 C8 82.5(2) . . ?
C1 Rh1 C8 38.6(2) . . ?
C4 Rh1 C5 38.9(2) . . ?
C4 Rh1 C1 82.3(2) . . ?
C4 Rh1 C8 96.4(2) . . ?
C9 O3 Rh1 128.8(3) . . ?
C16 N1 Rh1 121.8(3) . . ?
C15 N1 Rh1 123.3(3) . . ?
C15 N1 C16 114.9(3) . . ?
C18 C17 C16 118.9(4) . . ?
C20 C21 C16 119.5(4) . . ?
O3 C9 C10 117.5(4) . . ?
O3 C9 C14 123.9(4) . . ?
C10 C9 C14 118.6(4) . . ?
C17 C16 N1 121.1(4) . . ?
C21 C16 N1 117.8(4) . . ?
C21 C16 C17 121.1(4) . . ?
C24 C23 C24 102.0(13) 2_656 . ?
C4 C5 Rh1 70.2(3) . . ?
C4 C5 C6 121.5(6) . . ?
C6 C5 Rh1 111.5(4) . . ?
C10 C11 C12 121.8(5) . . ?
C6 C7 C8 115.0(6) . . ?
C11 C10 C9 120.5(5) . . ?
C8 C1 Rh1 70.9(3) . . ?
C8 C1 C2 123.9(6) . . ?
C2 C1 Rh1 112.9(4) . . ?
C13 C12 C11 119.3(6) . . ?
C2 C3 C4 115.6(5) . . ?
C7 C8 Rh1 110.4(4) . . ?
C1 C8 Rh1 70.5(3) . . ?
C1 C8 C7 126.5(7) . . ?
C5 C4 Rh1 70.9(3) . . ?
C5 C4 C3 125.6(5) . . ?
C3 C4 Rh1 111.0(4) . . ?
C3 C2 C1 114.5(5) . . ?
C7 C6 C5 115.6(5) . . ?
C12 C13 C14 121.1(5) . . ?
C20 C19 C22 119.2(4) . . ?
C18 C19 C22 120.7(4) . . ?
C18 C19 C20 120.2(4) . . ?
O4 C24 C23 114.5(12) . . ?
C9 C14 C13 118.6(4) . . ?
C15 C14 C9 124.7(4) . . ?
C15 C14 C13 116.5(4) . . ?
O1 C22 O2 123.3(4) . . ?
O1 C22 C19 119.8(4) . . ?
O2 C22 C19 116.9(4) . . ?
N1 C15 C14 127.2(4) . . ?
C21 C20 C19 119.7(4) . . ?
C17 C18 C19 120.6(4) . . ?

loop_
_geom_bond_atom_site_label_1
_geom_bond_atom_site_label_2
_geom_bond_distance
_geom_bond_site_symmetry_2
_geom_bond_publ_flag
Rh1 O3 2.012(3) . ?
Rh1 N1 2.077(3) . ?
Rh1 C5 2.118(5) . ?
Rh1 C1 2.138(4) . ?
Rh1 C8 2.143(5) . ?
Rh1 C4 2.109(5) . ?
O3 C9 1.294(6) . ?
O1 C22 1.252(6) . ?
O2 C22 1.291(6) . ?
N1 C16 1.434(5) . ?
N1 C15 1.312(5) . ?
O4 C24 1.277(15) . ?
C17 C16 1.399(6) . ?
C17 C18 1.388(6) . ?
C21 C16 1.396(6) . ?
C21 C20 1.392(6) . ?
C9 C10 1.425(7) . ?
C9 C14 1.426(6) . ?
C23 C24 1.510(12) 2_656 ?
C23 C24 1.510(12) . ?
C5 C4 1.407(8) . ?
C5 C6 1.541(8) . ?
C11 C10 1.374(9) . ?
C11 C12 1.392(10) . ?
C7 C8 1.511(9) . ?
C7 C6 1.462(11) . ?
C1 C8 1.414(8) . ?
C1 C2 1.500(8) . ?
C12 C13 1.387(8) . ?
C3 C4 1.526(8) . ?
C3 C2 1.493(10) . ?
C13 C14 1.430(7) . ?
C19 C22 1.488(6) . ?
C19 C20 1.399(6) . ?
C19 C18 1.396(6) . ?
C14 C15 1.421(6) . ?

loop_
_geom_torsion_atom_site_label_1
_geom_torsion_atom_site_label_2
_geom_torsion_atom_site_label_3
_geom_torsion_atom_site_label_4
_geom_torsion
_geom_torsion_site_symmetry_1
_geom_torsion_site_symmetry_2
_geom_torsion_site_symmetry_3
_geom_torsion_site_symmetry_4
_geom_torsion_publ_flag
Rh1 O3 C9 C10 -176.6(3) . . . . ?
Rh1 O3 C9 C14 5.3(6) . . . . ?
Rh1 N1 C16 C17 -94.0(4) . . . . ?
Rh1 N1 C16 C21 84.6(4) . . . . ?
Rh1 N1 C15 C14 -9.5(7) . . . . ?
Rh1 C5 C4 C3 102.6(6) . . . . ?
Rh1 C5 C6 C7 5.1(10) . . . . ?
Rh1 C1 C8 C7 101.4(6) . . . . ?
Rh1 C1 C2 C3 0.1(9) . . . . ?
O3 C9 C10 C11 176.9(5) . . . . ?
O3 C9 C14 C13 -177.8(5) . . . . ?
O3 C9 C14 C15 6.8(7) . . . . ?
C9 C14 C15 N1 -4.0(8) . . . . ?
C16 N1 C15 C14 172.2(4) . . . . ?
C16 C17 C18 C19 1.4(6) . . . . ?
C16 C21 C20 C19 2.1(7) . . . . ?
C11 C12 C13 C14 -0.8(13) . . . . ?
C10 C9 C14 C13 4.1(7) . . . . ?
C10 C9 C14 C15 -171.3(5) . . . . ?
C10 C11 C12 C13 0.1(13) . . . . ?
C12 C11 C10 C9 2.8(11) . . . . ?
C12 C13 C14 C9 -1.3(11) . . . . ?
C12 C13 C14 C15 174.5(7) . . . . ?
C8 C7 C6 C5 -20.5(13) . . . . ?
C8 C1 C2 C3 81.9(9) . . . . ?
C4 C5 C6 C7 84.5(9) . . . . ?
C4 C3 C2 C1 -14.2(11) . . . . ?
C2 C1 C8 Rh1 -105.3(5) . . . . ?
C2 C1 C8 C7 -3.9(9) . . . . ?
C2 C3 C4 Rh1 21.4(8) . . . . ?
C2 C3 C4 C5 -59.5(10) . . . . ?
C6 C5 C4 Rh1 -103.6(5) . . . . ?
C6 C5 C4 C3 -1.1(9) . . . . ?
C6 C7 C8 Rh1 25.4(11) . . . . ?
C6 C7 C8 C1 -54.9(11) . . . . ?
C13 C14 C15 N1 -179.5(5) . . . . ?
C24 C23 C24 O4 -39.9(9) 2_656 . . . ?
C14 C9 C10 C11 -4.9(8) . . . . ?
C22 C19 C20 C21 179.4(4) . . . . ?
C22 C19 C18 C17 178.8(4) . . . . ?
C15 N1 C16 C17 84.3(5) . . . . ?
C15 N1 C16 C21 -97.2(5) . . . . ?
C20 C21 C16 N1 -179.6(4) . . . . ?
C20 C21 C16 C17 -1.0(7) . . . . ?
C20 C19 C22 O1 -168.7(5) . . . . ?
C20 C19 C22 O2 12.7(7) . . . . ?
C20 C19 C18 C17 -0.3(7) . . . . ?
C18 C17 C16 N1 177.7(4) . . . . ?
C18 C17 C16 C21 -0.8(6) . . . . ?
C18 C19 C22 O1 12.2(7) . . . . ?
C18 C19 C22 O2 -166.4(4) . . . . ?
C18 C19 C20 C21 -1.5(7) . . . . ?
